data_4306095
loop_
_publ_author_name
'Tarun K. Bera'
'Mercouri G. Kanatzidis'

_publ_section_title
;
AEuAsS3 (A = Li, K, Rb, and Cs): New As3+ Species from an Arsenic-Rich
Polysulfide Flux
;
_journal_name_full 'Inorganic Chemistry'
_journal_page_first 7068
_journal_page_last 7070
_journal_paper_doi 10.1021/ic801017h
_journal_volume 47
_journal_year 2008
_chemical_formula_sum 'As Eu Rb S3'
_chemical_formula_weight 408.53
_chemical_name_systematic
; 
 ? 
;
_space_group_IT_number 14
_symmetry_cell_setting monoclinic
_symmetry_space_group_name_Hall '-P 2ybc'
_symmetry_space_group_name_H-M 'P 1 21/c 1'
_atom_sites_solution_primary direct
_atom_sites_solution_secondary difmap
_audit_creation_method SHELXL-97
_cell_angle_alpha 90.00
_cell_angle_beta 105.844(7)
_cell_angle_gamma 90.00
_cell_formula_units_Z 4
_cell_length_a 9.0795(8)
_cell_length_b 8.3669(8)
_cell_length_c 8.6752(8)
_cell_measurement_reflns_used 7053
_cell_measurement_temperature 100
_cell_measurement_theta_max 31.20
_cell_measurement_theta_min 2.33
_cell_volume 633.99(10)
_computing_cell_refinement X-area
_computing_data_collection X-area
_computing_data_reduction X-area
_computing_molecular_graphics Diamond
_computing_structure_refinement 'SHELXL-97 (Sheldrick, 1997)'
_computing_structure_solution 'SHELXS-97 (Sheldrick, 1990)'
_diffrn_ambient_temperature 100
_diffrn_measured_fraction_theta_full 0.998
_diffrn_measured_fraction_theta_max 0.998
_diffrn_measurement_device_type IPDS2
_diffrn_measurement_method 'profile data from \w scan'
_diffrn_radiation_monochromator graphite
_diffrn_radiation_source 'fine-focus sealed tube'
_diffrn_radiation_type MoK\a
_diffrn_radiation_wavelength 0.71073
_diffrn_reflns_av_R_equivalents 0.0407
_diffrn_reflns_av_sigmaI/netI 0.0286
_diffrn_reflns_limit_h_max 13
_diffrn_reflns_limit_h_min -13
_diffrn_reflns_limit_k_max 12
_diffrn_reflns_limit_k_min -12
_diffrn_reflns_limit_l_max 12
_diffrn_reflns_limit_l_min -12
_diffrn_reflns_number 7053
_diffrn_reflns_theta_full 31.20
_diffrn_reflns_theta_max 31.20
_diffrn_reflns_theta_min 2.33
_exptl_absorpt_coefficient_mu 23.543
_exptl_absorpt_correction_T_max 0.3910
_exptl_absorpt_correction_T_min 0.0580
_exptl_absorpt_correction_type numerical
_exptl_absorpt_process_details XRED32
_exptl_crystal_colour red
_exptl_crystal_density_diffrn 4.280
_exptl_crystal_density_meas 4.280
_exptl_crystal_density_method 'not measured'
_exptl_crystal_description needle
_exptl_crystal_F_000 724
_exptl_crystal_size_max 0.16
_exptl_crystal_size_mid 0.11
_exptl_crystal_size_min 0.04
_refine_diff_density_max 1.121
_refine_diff_density_min -1.203
_refine_diff_density_rms 0.226
_refine_ls_extinction_coef 0.0058(2)
_refine_ls_extinction_expression Fc^*^=kFc[1+0.001xFc^2^\l^3^/sin(2\q)]^-1/4^
_refine_ls_extinction_method SHELXL
_refine_ls_goodness_of_fit_ref 1.168
_refine_ls_matrix_type full
_refine_ls_number_parameters 56
_refine_ls_number_reflns 2047
_refine_ls_number_restraints 0
_refine_ls_restrained_S_all 1.168
_refine_ls_R_factor_all 0.0235
_refine_ls_R_factor_gt 0.0210
_refine_ls_shift/su_max 0.000
_refine_ls_shift/su_mean 0.000
_refine_ls_structure_factor_coef Fsqd
_refine_ls_weighting_details 'calc w=1/[\s^2^(Fo^2^)+(0.0040P)^2^+4.3187P] where P=(Fo^2^+2Fc^2^)/3'
_refine_ls_weighting_scheme calc
_refine_ls_wR_factor_gt 0.0412
_refine_ls_wR_factor_ref 0.0455
_reflns_number_gt 1945
_reflns_number_total 2047
_reflns_threshold_expression >2sigma(I)
_cod_data_source_file ic801017h-file001_3.cif
_cod_data_source_block RbEuAsS3
_cod_database_code 4306095

loop_
_symmetry_equiv_pos_as_xyz
'x, y, z'
'-x, y+1/2, -z+1/2'
'-x, -y, -z'
'x, -y-1/2, z-1/2'

loop_
_atom_site_label
_atom_site_type_symbol
_atom_site_fract_x
_atom_site_fract_y
_atom_site_fract_z
_atom_site_U_iso_or_equiv
_atom_site_adp_type
_atom_site_occupancy
_atom_site_symmetry_multiplicity
_atom_site_calc_flag
_atom_site_refinement_flags
_atom_site_disorder_assembly
_atom_site_disorder_group
Rb1 Rb 0.09414(4) 0.42581(4) 0.22274(4) 0.00997(8) Uani 1 1 d . . .
Eu1 Eu 0.57002(2) 0.28393(2) 0.03258(2) 0.00695(6) Uani 1 1 d . . .
As1 As 0.27103(5) 0.04808(4) 0.14581(4) 0.00696(8) Uani 1 1 d . . .
S1 S 0.47524(11) 0.48536(11) 0.28189(10) 0.00827(16) Uani 1 1 d . . .
S2 S 0.24932(11) 0.08967(11) 0.39149(10) 0.00836(16) Uani 1 1 d . . .
S3 S 0.16603(12) 0.80891(11) 0.08286(12) 0.01133(17) Uani 1 1 d . . .

loop_
_atom_site_aniso_label
_atom_site_aniso_U_11
_atom_site_aniso_U_22
_atom_site_aniso_U_33
_atom_site_aniso_U_23
_atom_site_aniso_U_13
_atom_site_aniso_U_12
Rb1 0.00871(16) 0.01078(15) 0.01053(15) 0.00189(12) 0.00282(13) 0.00114(12)
Eu1 0.00884(10) 0.00555(9) 0.00743(9) -0.00039(5) 0.00386(6) 0.00034(6)
As1 0.00889(18) 0.00626(15) 0.00577(15) 0.00072(11) 0.00210(13) 0.00057(13)
S1 0.0097(4) 0.0087(4) 0.0067(3) 0.0001(3) 0.0027(3) 0.0011(3)
S2 0.0102(4) 0.0080(3) 0.0077(3) -0.0009(3) 0.0038(3) 0.0001(3)
S3 0.0092(4) 0.0106(4) 0.0156(4) -0.0055(3) 0.0058(3) -0.0024(3)

loop_
_atom_type_symbol
_atom_type_description
_atom_type_scat_dispersion_real
_atom_type_scat_dispersion_imag
_atom_type_scat_source
S S 0.1246 0.1234 'International Tables Vol C Tables 4.2.6.8 and 6.1.1.4'
As As 0.0499 2.0058 'International Tables Vol C Tables 4.2.6.8 and 6.1.1.4'
Rb Rb -0.9393 2.9676 'International Tables Vol C Tables 4.2.6.8 and 6.1.1.4'
Eu Eu -0.1578 3.6682 'International Tables Vol C Tables 4.2.6.8 and 6.1.1.4'

loop_
_geom_angle_atom_site_label_1
_geom_angle_atom_site_label_2
_geom_angle_atom_site_label_3
_geom_angle
_geom_angle_site_symmetry_1
_geom_angle_site_symmetry_3
_geom_angle_publ_flag
S2 Rb1 S2 137.75(2) 2 . ?
S2 Rb1 S1 145.59(3) 2 . ?
S2 Rb1 S1 76.35(2) . . ?
S2 Rb1 S3 62.68(2) 2 2_545 ?
S2 Rb1 S3 78.77(2) . 2_545 ?
S1 Rb1 S3 141.74(3) . 2_545 ?
S2 Rb1 S2 108.97(2) 2 4_565 ?
S2 Rb1 S2 96.47(2) . 4_565 ?
S1 Rb1 S2 60.76(2) . 4_565 ?
S3 Rb1 S2 151.50(3) 2_545 4_565 ?
S2 Rb1 S3 76.66(2) 2 . ?
S2 Rb1 S3 145.50(3) . . ?
S1 Rb1 S3 69.15(2) . . ?
S3 Rb1 S3 130.30(3) 2_545 . ?
S2 Rb1 S3 66.64(2) 4_565 . ?
S2 Rb1 As1 113.83(2) 2 4_566 ?
S2 Rb1 As1 65.225(18) . 4_566 ?
S1 Rb1 As1 71.534(18) . 4_566 ?
S3 Rb1 As1 71.80(2) 2_545 4_566 ?
S2 Rb1 As1 131.90(2) 4_565 4_566 ?
S3 Rb1 As1 102.820(19) . 4_566 ?
S2 Rb1 S3 68.32(2) 2 3_565 ?
S2 Rb1 S3 88.67(3) . 3_565 ?
S1 Rb1 S3 128.78(2) . 3_565 ?
S3 Rb1 S3 78.69(2) 2_545 3_565 ?
S2 Rb1 S3 73.09(2) 4_565 3_565 ?
S3 Rb1 S3 112.61(2) . 3_565 ?
As1 Rb1 S3 143.53(2) 4_566 3_565 ?
S2 Rb1 As1 136.38(2) 2 . ?
S2 Rb1 As1 36.522(17) . . ?
S1 Rb1 As1 71.137(18) . . ?
S3 Rb1 As1 103.84(2) 2_545 . ?
S2 Rb1 As1 62.035(17) 4_565 . ?
S3 Rb1 As1 125.598(19) . . ?
As1 Rb1 As1 98.154(13) 4_566 . ?
S3 Rb1 As1 68.349(19) 3_565 . ?
S2 Rb1 S3 86.53(2) 2 4_576 ?
S2 Rb1 S3 100.31(2) . 4_576 ?
S1 Rb1 S3 81.28(2) . 4_576 ?
S3 Rb1 S3 75.10(3) 2_545 4_576 ?
S2 Rb1 S3 133.14(2) 4_565 4_576 ?
S3 Rb1 S3 75.130(13) . 4_576 ?
As1 Rb1 S3 35.175(16) 4_566 4_576 ?
S3 Rb1 S3 149.937(13) 3_565 4_576 ?
As1 Rb1 S3 132.39(2) . 4_576 ?
S2 Rb1 As1 34.444(16) 2 2 ?
S2 Rb1 As1 112.649(19) . 2 ?
S1 Rb1 As1 145.608(19) . 2 ?
S3 Rb1 As1 34.340(18) 2_545 2 ?
S2 Rb1 As1 143.36(2) 4_565 2 ?
S3 Rb1 As1 96.471(19) . 2 ?
As1 Rb1 As1 82.222(14) 4_566 2 ?
S3 Rb1 As1 85.407(19) 3_565 2 ?
As1 Rb1 As1 136.070(13) . 2 ?
S3 Rb1 As1 64.622(18) 4_576 2 ?
S2 Rb1 Rb1 57.183(18) 2 3_565 ?
S2 Rb1 Rb1 135.66(2) . 3_565 ?
S1 Rb1 Rb1 104.56(2) . 3_565 ?
S3 Rb1 Rb1 113.56(2) 2_545 3_565 ?
S2 Rb1 Rb1 51.782(18) 4_565 3_565 ?
S3 Rb1 Rb1 57.041(18) . 3_565 ?
As1 Rb1 Rb1 158.302(17) 4_566 3_565 ?
S3 Rb1 Rb1 55.568(19) 3_565 3_565 ?
As1 Rb1 Rb1 100.646(14) . 3_565 ?
S3 Rb1 Rb1 123.87(2) 4_576 3_565 ?
As1 Rb1 Rb1 91.599(15) 2 3_565 ?
S3 Eu1 S2 81.56(3) 3_665 2_655 ?
S3 Eu1 S2 137.56(3) 3_665 4_565 ?
S2 Eu1 S2 101.42(2) 2_655 4_565 ?
S3 Eu1 S1 143.32(3) 3_665 . ?
S2 Eu1 S1 67.51(2) 2_655 . ?
S2 Eu1 S1 70.52(2) 4_565 . ?
S3 Eu1 S1 101.67(3) 3_665 2_645 ?
S2 Eu1 S1 136.18(2) 2_655 2_645 ?
S2 Eu1 S1 104.22(3) 4_565 2_645 ?
S1 Eu1 S1 88.492(10) . 2_645 ?
S3 Eu1 S1 70.35(3) 3_665 4_565 ?
S2 Eu1 S1 143.54(2) 2_655 4_565 ?
S2 Eu1 S1 85.28(3) 4_565 4_565 ?
S1 Eu1 S1 145.69(3) . 4_565 ?
S1 Eu1 S1 73.92(3) 2_645 4_565 ?
S3 Eu1 S1 78.51(3) 3_665 3_665 ?
S2 Eu1 S1 67.58(2) 2_655 3_665 ?
S2 Eu1 S1 64.46(2) 4_565 3_665 ?
S1 Eu1 S1 105.66(2) . 3_665 ?
S1 Eu1 S1 156.22(3) 2_645 3_665 ?
S1 Eu1 S1 84.023(10) 4_565 3_665 ?
S3 Eu1 As1 103.78(2) 3_665 2_655 ?
S2 Eu1 As1 38.541(17) 2_655 2_655 ?
S2 Eu1 As1 103.93(2) 4_565 2_655 ?
S1 Eu1 As1 39.546(19) . 2_655 ?
S1 Eu1 As1 100.337(19) 2_645 2_655 ?
S1 Eu1 As1 170.26(2) 4_565 2_655 ?
S1 Eu1 As1 102.696(19) 3_665 2_655 ?
S3 Eu1 As1 37.30(2) 3_665 3_655 ?
S2 Eu1 As1 118.85(2) 2_655 3_655 ?
S2 Eu1 As1 122.756(19) 4_565 3_655 ?
S1 Eu1 As1 160.076(19) . 3_655 ?
S1 Eu1 As1 74.217(19) 2_645 3_655 ?
S1 Eu1 As1 38.257(19) 4_565 3_655 ?
S1 Eu1 As1 93.979(18) 3_665 3_655 ?
As1 Eu1 As1 133.085(14) 2_655 3_655 ?
S3 Eu1 As1 132.41(2) 3_665 . ?
S2 Eu1 As1 142.187(18) 2_655 . ?
S2 Eu1 As1 66.347(19) 4_565 . ?
S1 Eu1 As1 74.72(2) . . ?
S1 Eu1 As1 37.914(19) 2_645 . ?
S1 Eu1 As1 73.384(18) 4_565 . ?
S1 Eu1 As1 126.965(19) 3_665 . ?
As1 Eu1 As1 107.117(9) 2_655 . ?
As1 Eu1 As1 96.316(11) 3_655 . ?
S3 Eu1 Eu1 117.92(2) 3_665 3_665 ?
S2 Eu1 Eu1 50.85(2) 2_655 3_665 ?
S2 Eu1 Eu1 50.577(18) 4_565 3_665 ?
S1 Eu1 Eu1 55.570(18) . 3_665 ?
S1 Eu1 Eu1 139.724(19) 2_645 3_665 ?
S1 Eu1 Eu1 124.66(2) 4_565 3_665 ?
S1 Eu1 Eu1 50.087(16) 3_665 3_665 ?
As1 Eu1 Eu1 64.786(10) 2_655 3_665 ?
As1 Eu1 Eu1 143.933(10) 3_655 3_665 ?
As1 Eu1 Eu1 107.770(10) . 3_665 ?
S3 Eu1 Eu1 53.69(2) 3_665 4_565 ?
S2 Eu1 Eu1 100.345(17) 2_655 4_565 ?
S2 Eu1 Eu1 84.534(18) 4_565 4_565 ?
S1 Eu1 Eu1 148.483(18) . 4_565 ?
S1 Eu1 Eu1 116.871(18) 2_645 4_565 ?
S1 Eu1 Eu1 44.112(17) 4_565 4_565 ?
S1 Eu1 Eu1 44.316(16) 3_665 4_565 ?
As1 Eu1 Eu1 138.720(9) 2_655 4_565 ?
As1 Eu1 Eu1 51.385(7) 3_655 4_565 ?
As1 Eu1 Eu1 113.125(9) . 4_565 ?
Eu1 Eu1 Eu1 93.794(7) 3_665 4_565 ?
S3 As1 S2 103.46(4) 1_545 . ?
S3 As1 S1 101.20(4) 1_545 2_645 ?
S2 As1 S1 96.89(4) . 2_645 ?
S3 As1 Eu1 71.74(3) 1_545 2_645 ?
S2 As1 Eu1 57.71(3) . 2_645 ?
S1 As1 Eu1 58.36(2) 2_645 2_645 ?
S3 As1 Rb1 76.17(3) 1_545 4_565 ?
S2 As1 Rb1 147.12(3) . 4_565 ?
S1 As1 Rb1 115.61(3) 2_645 4_565 ?
Eu1 As1 Rb1 144.654(13) 2_645 4_565 ?
S3 As1 Eu1 53.46(3) 1_545 3_655 ?
S2 As1 Eu1 132.29(3) . 3_655 ?
S1 As1 Eu1 57.04(2) 2_645 3_655 ?
Eu1 As1 Eu1 74.741(10) 2_645 3_655 ?
Rb1 As1 Eu1 74.454(10) 4_565 3_655 ?
S3 As1 Rb1 129.65(3) 1_545 . ?
S2 As1 Rb1 62.28(3) . . ?
S1 As1 Rb1 127.26(3) 2_645 . ?
Eu1 As1 Rb1 119.737(12) 2_645 . ?
Rb1 As1 Rb1 92.148(12) 4_565 . ?
Eu1 As1 Rb1 165.429(12) 3_655 . ?
S3 As1 Eu1 135.44(3) 1_545 . ?
S2 As1 Eu1 115.79(3) . . ?
S1 As1 Eu1 55.64(2) 2_645 . ?
Eu1 As1 Eu1 111.788(12) 2_645 . ?
Rb1 As1 Eu1 81.483(12) 4_565 . ?
Eu1 As1 Eu1 83.683(11) 3_655 . ?
Rb1 As1 Eu1 88.759(12) . . ?
S3 As1 Rb1 59.76(3) 1_545 2_545 ?
S2 As1 Rb1 57.22(3) . 2_545 ?
S1 As1 Rb1 136.98(3) 2_645 2_545 ?
Eu1 As1 Rb1 78.662(11) 2_645 2_545 ?
Rb1 As1 Rb1 97.778(13) 4_565 2_545 ?
Eu1 As1 Rb1 112.746(12) 3_655 2_545 ?
Rb1 As1 Rb1 74.134(9) . 2_545 ?
Eu1 As1 Rb1 162.859(13) . 2_545 ?
As1 S1 Eu1 82.09(3) 2_655 . ?
As1 S1 Eu1 86.45(3) 2_655 2_655 ?
Eu1 S1 Eu1 158.43(3) . 2_655 ?
As1 S1 Eu1 84.70(3) 2_655 4_566 ?
Eu1 S1 Eu1 91.03(3) . 4_566 ?
Eu1 S1 Eu1 106.08(3) 2_655 4_566 ?
As1 S1 Eu1 88.91(3) 2_655 3_665 ?
Eu1 S1 Eu1 74.34(2) . 3_665 ?
Eu1 S1 Eu1 87.28(2) 2_655 3_665 ?
Eu1 S1 Eu1 164.74(3) 4_566 3_665 ?
As1 S1 Rb1 171.30(4) 2_655 . ?
Eu1 S1 Rb1 106.59(3) . . ?
Eu1 S1 Rb1 85.50(2) 2_655 . ?
Eu1 S1 Rb1 94.36(2) 4_566 . ?
Eu1 S1 Rb1 94.00(2) 3_665 . ?
As1 S2 Eu1 83.75(3) . 2_645 ?
As1 S2 Eu1 96.62(3) . 4_566 ?
Eu1 S2 Eu1 78.57(2) 2_645 4_566 ?
As1 S2 Rb1 88.33(3) . 2_545 ?
Eu1 S2 Rb1 97.25(3) 2_645 2_545 ?
Eu1 S2 Rb1 173.09(3) 4_566 2_545 ?
As1 S2 Rb1 81.20(3) . . ?
Eu1 S2 Rb1 163.86(3) 2_645 . ?
Eu1 S2 Rb1 97.39(3) 4_566 . ?
Rb1 S2 Rb1 88.10(2) 2_545 . ?
As1 S2 Rb1 159.21(4) . 4_566 ?
Eu1 S2 Rb1 96.05(2) 2_645 4_566 ?
Eu1 S2 Rb1 103.73(3) 4_566 4_566 ?
Rb1 S2 Rb1 71.03(2) 2_545 4_566 ?
Rb1 S2 Rb1 100.09(2) . 4_566 ?
As1 S3 Eu1 89.24(3) 1_565 3_665 ?
As1 S3 Rb1 85.90(3) 1_565 2 ?
Eu1 S3 Rb1 170.24(4) 3_665 2 ?
As1 S3 Rb1 146.77(4) 1_565 . ?
Eu1 S3 Rb1 96.94(3) 3_665 . ?
Rb1 S3 Rb1 82.69(2) 2 . ?
As1 S3 Rb1 145.25(4) 1_565 3_565 ?
Eu1 S3 Rb1 92.11(2) 3_665 3_565 ?
Rb1 S3 Rb1 96.71(3) 2 3_565 ?
Rb1 S3 Rb1 67.39(2) . 3_565 ?
As1 S3 Rb1 68.65(3) 1_565 4_575 ?
Eu1 S3 Rb1 81.09(2) 3_665 4_575 ?
Rb1 S3 Rb1 104.90(3) 2 4_575 ?
Rb1 S3 Rb1 144.54(3) . 4_575 ?
Rb1 S3 Rb1 77.27(2) 3_565 4_575 ?

loop_
_geom_bond_atom_site_label_1
_geom_bond_atom_site_label_2
_geom_bond_distance
_geom_bond_site_symmetry_2
_geom_bond_publ_flag
Rb1 S2 3.3013(11) 2 ?
Rb1 S2 3.3033(10) . ?
Rb1 S1 3.3934(11) . ?
Rb1 S3 3.3994(10) 2_545 ?
Rb1 S2 3.5314(10) 4_565 ?
Rb1 S3 3.5505(11) . ?
Rb1 As1 3.5888(6) 4_566 ?
Rb1 S3 3.6119(11) 3_565 ?
Rb1 As1 3.6876(6) . ?
Rb1 S3 3.7415(11) 4_576 ?
Rb1 As1 3.9248(6) 2 ?
Rb1 Rb1 3.9738(8) 3_565 ?
Eu1 S3 2.9428(10) 3_665 ?
Eu1 S2 3.0131(10) 2_655 ?
Eu1 S2 3.0248(10) 4_565 ?
Eu1 S1 3.0455(9) . ?
Eu1 S1 3.0596(9) 2_645 ?
Eu1 S1 3.0862(9) 4_565 ?
Eu1 S1 3.2751(9) 3_665 ?
Eu1 As1 3.5430(5) 2_655 ?
Eu1 As1 3.6625(5) 3_655 ?
Eu1 As1 3.6993(5) . ?
Eu1 Eu1 3.8232(5) 3_665 ?
Eu1 Eu1 4.3746(4) 4_565 ?
As1 S3 2.2197(10) 1_545 ?
As1 S2 2.2208(9) . ?
As1 S1 2.2775(10) 2_645 ?
As1 Eu1 3.5430(5) 2_645 ?
As1 Rb1 3.5888(6) 4_565 ?
As1 Eu1 3.6625(5) 3_655 ?
As1 Rb1 3.9248(6) 2_545 ?
S1 As1 2.2775(10) 2_655 ?
S1 Eu1 3.0596(9) 2_655 ?
S1 Eu1 3.0862(9) 4_566 ?
S1 Eu1 3.2750(9) 3_665 ?
S2 Eu1 3.0131(10) 2_645 ?
S2 Eu1 3.0248(10) 4_566 ?
S2 Rb1 3.3013(11) 2_545 ?
S2 Rb1 3.5313(10) 4_566 ?
S3 As1 2.2197(10) 1_565 ?
S3 Eu1 2.9428(10) 3_665 ?
S3 Rb1 3.3994(10) 2 ?
S3 Rb1 3.6118(11) 3_565 ?
S3 Rb1 3.7416(11) 4_575 ?
